data_4300034
loop_
_publ_author_name
'Felipe G\'omez-de la Torre'
'Antonio de la Hoz'
'F\'elix A. Jal\'on'
'Blanca R. Manzano'
'Ana M. Rodr\'iguez'
'Jos\'e Elguero'
'Mart\'in Mart\'inez-Ripoll'

_publ_section_title
;
Pd(II) Complexes with Polydentate Nitrogen Ligands. Molecular Recognition
and Dynamic Behavior Involving Pd-N Bond Rupture. X-ray Molecular Structures of
[{Pd(C~6~HF~4~)~2~}(bpzm)] and [{Pd\M^3^-(C~4~H~7~)}~2~(bpzm)]CF~3~SO~3~)~2~
[bpzpm = 4,6-Bis(pyrazol-1-yl)pyrimidine]
;
_journal_name_full 'Inorganic Chemistry'
_journal_page_first 1152
_journal_page_last 1162
_journal_volume 39
_journal_year 2000
_chemical_formula_sum 'C22 H10 F8 N6 Pd'
_chemical_formula_weight 616.76
_space_group_IT_number 2
_symmetry_cell_setting triclinic
_symmetry_space_group_name_Hall '-P 1'
_symmetry_space_group_name_H-M 'P -1'
_atom_sites_solution_hydrogens geom
_atom_sites_solution_primary direct
_atom_sites_solution_secondary difmap
_audit_creation_method SHELXL-97
_cell_angle_alpha 88.45(2)
_cell_angle_beta 74.36(3)
_cell_angle_gamma 89.32(2)
_cell_formula_units_Z 2
_cell_length_a 8.845(6)
_cell_length_b 12.6609(9)
_cell_length_c 12.826(3)
_cell_measurement_reflns_used 25
_cell_measurement_temperature 293(2)
_cell_measurement_theta_max 28
_cell_measurement_theta_min 2
_cell_volume 1382.6(10)
_computing_cell_refinement 'Mach3 (Nonius)'
_computing_data_collection 'MACH3 (Nonius)'
_computing_data_reduction 'Xray80 (Stewart, 1976)'
_computing_structure_refinement 'SHELXL-97 (Sheldrick, 1997)'
_computing_structure_solution 'SHELXS-97 (Sheldrick, 1990)'
_diffrn_ambient_temperature 293(2)
_diffrn_measured_fraction_theta_full 0.997
_diffrn_measured_fraction_theta_max 0.997
_diffrn_measurement_device_type 'four circle diffractometer Nonius-Mach3'
_diffrn_measurement_method '\w/2\q scan'
_diffrn_radiation_monochromator graphite
_diffrn_radiation_source 'fine-focus sealed tube'
_diffrn_radiation_type MoK\a
_diffrn_radiation_wavelength 0.71070
_diffrn_reflns_av_R_equivalents 0.0000
_diffrn_reflns_av_sigmaI/netI 0.0717
_diffrn_reflns_limit_h_max 11
_diffrn_reflns_limit_h_min 0
_diffrn_reflns_limit_k_max 16
_diffrn_reflns_limit_k_min -16
_diffrn_reflns_limit_l_max 16
_diffrn_reflns_limit_l_min -16
_diffrn_reflns_number 6664
_diffrn_reflns_theta_full 28.00
_diffrn_reflns_theta_max 28.00
_diffrn_reflns_theta_min 2.28
_diffrn_standards_interval_time 60
_diffrn_standards_number 2
_exptl_absorpt_coefficient_mu 0.745
_exptl_absorpt_correction_type none
_exptl_crystal_colour colourless
_exptl_crystal_density_diffrn 1.481
_exptl_crystal_density_method 'not measured'
_exptl_crystal_F_000 604
_exptl_crystal_size_max 0.4
_exptl_crystal_size_mid 0.3
_exptl_crystal_size_min 0.3
_refine_diff_density_max 1.174
_refine_diff_density_min -1.051
_refine_diff_density_rms 0.160
_refine_ls_extinction_method none
_refine_ls_goodness_of_fit_ref 1.066
_refine_ls_hydrogen_treatment mixed
_refine_ls_matrix_type full
_refine_ls_number_parameters 317
_refine_ls_number_reflns 6664
_refine_ls_number_restraints 18
_refine_ls_restrained_S_all 1.066
_refine_ls_R_factor_all 0.1373
_refine_ls_R_factor_gt 0.0798
_refine_ls_shift/su_max 0.039
_refine_ls_shift/su_mean 0.004
_refine_ls_structure_factor_coef Fsqd
_refine_ls_weighting_details 'calc w=1/[\s^2^(Fo^2^)+(0.1664P)^2^+0.0000P] where P=(Fo^2^+2Fc^2^)/3'
_refine_ls_weighting_scheme calc
_refine_ls_wR_factor_gt 0.2452
_refine_ls_wR_factor_ref 0.3077
_reflns_number_gt 3333
_reflns_number_total 6664
_reflns_threshold_expression >2sigma(I)
_cod_database_code 4300034

loop_
_symmetry_equiv_pos_as_xyz
'x, y, z'
'-x, -y, -z'

loop_
_atom_site_label
_atom_site_type_symbol
_atom_site_fract_x
_atom_site_fract_y
_atom_site_fract_z
_atom_site_U_iso_or_equiv
_atom_site_adp_type
_atom_site_occupancy
_atom_site_symmetry_multiplicity
_atom_site_calc_flag
_atom_site_refinement_flags
_atom_site_disorder_assembly
_atom_site_disorder_group
Pd1 Pd 0.15983(8) 0.14699(5) 0.29780(5) 0.0652(3) Uani 1 1 d . . .
N1 N 0.2675(9) 0.1259(6) 0.4236(6) 0.0657(18) Uani 1 1 d . . .
N2 N 0.3940(11) 0.1823(7) 0.5535(7) 0.080(2) Uani 1 1 d . . .
N3 N 0.4222(9) 0.0723(7) 0.6930(6) 0.071(2) Uani 1 1 d . . .
N4 N 0.4177(10) -0.0212(9) 0.7421(7) 0.088(3) Uani 1 1 d . . .
N5 N 0.1720(8) -0.0445(6) 0.4251(5) 0.0624(17) Uani 1 1 d . . .
N6 N 0.1210(8) -0.0115(6) 0.3379(5) 0.0614(17) Uani 1 1 d . . .
C1 C 0.3402(13) 0.1973(8) 0.4689(8) 0.080(3) Uani 1 1 d . . .
H1 H 0.3535 0.2644 0.4365 0.097 Uiso 1 1 calc . . .
C2 C 0.3720(11) 0.0879(8) 0.6027(7) 0.069(2) Uani 1 1 d . . .
C3 C 0.2962(10) 0.0053(8) 0.5659(7) 0.067(2) Uani 1 1 d . . .
H3 H 0.2788 -0.0607 0.6006 0.081 Uiso 1 1 calc . . .
C4 C 0.2497(10) 0.0310(7) 0.4735(6) 0.062(2) Uani 1 1 d . . .
C5 C 0.4877(12) 0.1465(10) 0.7437(8) 0.088(3) Uani 1 1 d . . .
H5 H 0.5030 0.2176 0.7237 0.105 Uiso 1 1 calc . . .
C6 C 0.5249(13) 0.0983(12) 0.8263(9) 0.097(4) Uani 1 1 d . . .
H6 H 0.5698 0.1276 0.8765 0.116 Uiso 1 1 calc . . .
C7 C 0.4820(15) -0.0048(12) 0.8210(9) 0.102(4) Uani 1 1 d . . .
H7 H 0.4971 -0.0579 0.8687 0.123 Uiso 1 1 calc . . .
C8 C 0.0618(11) -0.0962(7) 0.3075(7) 0.067(2) Uani 1 1 d . . .
H8 H 0.0174 -0.0974 0.2495 0.080 Uiso 1 1 calc . . .
C9 C 0.0739(13) -0.1853(8) 0.3736(8) 0.075(2) Uani 1 1 d . . .
H9 H 0.0397 -0.2537 0.3684 0.090 Uiso 1 1 calc . . .
C10 C 0.1478(11) -0.1485(7) 0.4479(7) 0.069(2) Uani 1 1 d . . .
H10 H 0.1753 -0.1876 0.5026 0.083 Uiso 1 1 calc . . .
C11 C 0.2065(13) 0.3005(8) 0.2670(8) 0.081(3) Uani 1 1 d DU . .
C12 C 0.3153(16) 0.3395(10) 0.1787(10) 0.105(4) Uani 1 1 d DU . .
C13 C 0.366(2) 0.4424(11) 0.1607(13) 0.136(5) Uani 1 1 d DU . .
H13 H 0.4473 0.4631 0.1014 0.163 Uiso 1 1 calc . . .
C14 C 0.290(2) 0.5101(11) 0.2338(14) 0.145(6) Uani 1 1 d DU . .
C15 C 0.171(3) 0.4760(10) 0.3209(14) 0.168(8) Uani 1 1 d DU . .
C16 C 0.1349(19) 0.3760(8) 0.3376(9) 0.107(4) Uani 1 1 d DU . .
F1 F 0.0247(10) 0.3477(7) 0.4278(8) 0.133(3) Uiso 1 1 d . . .
F2 F 0.099(3) 0.5458(17) 0.3865(17) 0.311(10) Uiso 1 1 d . . .
F3 F 0.3149(14) 0.6223(10) 0.2197(9) 0.183(4) Uiso 1 1 d . . .
F4 F 0.4004(11) 0.2696(7) 0.1059(8) 0.136(3) Uiso 1 1 d . . .
C21 C 0.0474(11) 0.1603(7) 0.1827(7) 0.067(2) Uani 1 1 d . . .
C22 C 0.1112(12) 0.1267(9) 0.0796(7) 0.076(3) Uani 1 1 d . . .
C23 C 0.0367(13) 0.1348(10) -0.0025(8) 0.089(3) Uani 1 1 d . . .
C24 C -0.1063(15) 0.1804(10) 0.0178(9) 0.093(3) Uani 1 1 d . . .
C25 C -0.1842(13) 0.2139(9) 0.1224(8) 0.085(3) Uani 1 1 d . . .
H25 H -0.2859 0.2410 0.1399 0.102 Uiso 1 1 calc . . .
C26 C -0.0987(12) 0.2035(8) 0.1960(7) 0.074(2) Uani 1 1 d . . .
F5 F 0.2524(8) 0.0785(7) 0.0537(5) 0.112(2) Uani 1 1 d . . .
F6 F 0.1087(9) 0.1038(7) -0.1034(5) 0.130(3) Uani 1 1 d . . .
F7 F -0.1813(10) 0.1899(7) -0.0606(6) 0.127(3) Uani 1 1 d . . .
F8 F -0.1756(8) 0.2368(6) 0.2996(5) 0.111(2) Uani 1 1 d . . .

loop_
_atom_site_aniso_label
_atom_site_aniso_U_11
_atom_site_aniso_U_22
_atom_site_aniso_U_33
_atom_site_aniso_U_23
_atom_site_aniso_U_13
_atom_site_aniso_U_12
Pd1 0.0823(5) 0.0685(5) 0.0505(4) -0.0026(3) -0.0274(3) -0.0023(3)
N1 0.077(5) 0.069(4) 0.052(4) -0.002(3) -0.018(3) -0.005(4)
N2 0.092(6) 0.088(6) 0.074(5) -0.012(4) -0.046(4) -0.012(5)
N3 0.062(4) 0.098(6) 0.059(4) -0.005(4) -0.027(3) -0.001(4)
N4 0.083(6) 0.124(8) 0.068(5) -0.007(5) -0.035(4) -0.002(5)
N5 0.070(4) 0.074(5) 0.048(3) -0.011(3) -0.022(3) 0.002(4)
N6 0.066(4) 0.074(4) 0.045(3) -0.011(3) -0.016(3) 0.000(3)
C1 0.103(7) 0.077(6) 0.071(6) -0.003(5) -0.040(5) -0.017(5)
C2 0.066(5) 0.092(7) 0.051(4) -0.015(4) -0.017(4) 0.005(5)
C3 0.067(5) 0.082(6) 0.054(4) -0.009(4) -0.018(4) 0.012(4)
C4 0.065(5) 0.074(5) 0.051(4) -0.012(4) -0.021(4) 0.001(4)
C5 0.070(6) 0.136(10) 0.066(6) -0.024(6) -0.031(5) 0.005(6)
C6 0.078(7) 0.153(12) 0.073(7) -0.019(7) -0.043(5) -0.004(7)
C7 0.104(9) 0.146(12) 0.068(6) 0.004(7) -0.043(6) -0.001(8)
C8 0.072(5) 0.075(6) 0.052(4) -0.014(4) -0.012(4) -0.006(4)
C9 0.090(7) 0.071(6) 0.068(5) -0.014(4) -0.025(5) -0.002(5)
C10 0.078(6) 0.071(6) 0.060(5) -0.002(4) -0.020(4) 0.002(5)
C11 0.114(8) 0.070(5) 0.067(5) 0.005(4) -0.039(5) -0.012(5)
C12 0.124(10) 0.089(6) 0.098(8) 0.020(6) -0.024(6) -0.019(7)
C13 0.172(15) 0.116(9) 0.119(11) 0.034(7) -0.041(9) -0.036(9)
C14 0.217(19) 0.068(7) 0.156(14) 0.031(6) -0.062(10) -0.037(9)
C15 0.28(2) 0.073(6) 0.126(13) -0.003(7) -0.012(12) 0.004(11)
C16 0.177(13) 0.064(5) 0.080(7) 0.007(5) -0.035(7) -0.009(6)
C21 0.084(6) 0.070(5) 0.059(5) -0.005(4) -0.040(4) 0.004(5)
C22 0.081(6) 0.102(7) 0.055(5) -0.006(5) -0.036(4) 0.004(5)
C23 0.086(7) 0.122(9) 0.060(6) -0.016(6) -0.023(5) -0.005(7)
C24 0.101(8) 0.114(9) 0.080(7) -0.009(6) -0.053(6) -0.008(7)
C25 0.086(7) 0.104(8) 0.068(6) -0.005(5) -0.024(5) 0.020(6)
C26 0.088(7) 0.083(6) 0.052(5) 0.001(4) -0.022(4) 0.008(5)
F5 0.097(4) 0.178(7) 0.071(4) -0.031(4) -0.036(3) 0.040(5)
F6 0.138(6) 0.199(9) 0.068(4) -0.026(4) -0.051(4) 0.006(6)
F7 0.135(6) 0.175(7) 0.102(5) -0.001(5) -0.084(5) 0.001(5)
F8 0.115(5) 0.141(6) 0.078(4) -0.016(4) -0.032(4) 0.042(4)

loop_
_atom_type_symbol
_atom_type_description
_atom_type_scat_dispersion_real
_atom_type_scat_dispersion_imag
_atom_type_scat_source
C C 0.0033 0.0016 'International Tables Vol C Tables 4.2.6.8 and 6.1.1.4'
H H 0.0000 0.0000 'International Tables Vol C Tables 4.2.6.8 and 6.1.1.4'
N N 0.0061 0.0033 'International Tables Vol C Tables 4.2.6.8 and 6.1.1.4'
F F 0.0171 0.0103 'International Tables Vol C Tables 4.2.6.8 and 6.1.1.4'
Pd Pd -0.9988 1.0072 'International Tables Vol C Tables 4.2.6.8 and 6.1.1.4'

loop_
_geom_angle_atom_site_label_1
_geom_angle_atom_site_label_2
_geom_angle_atom_site_label_3
_geom_angle
_geom_angle_site_symmetry_1
_geom_angle_site_symmetry_3
_geom_angle_publ_flag
C21 Pd1 C11 85.1(4) . . ?
C21 Pd1 N6 99.1(3) . . ?
C11 Pd1 N6 175.8(3) . . ?
C21 Pd1 N1 176.4(3) . . ?
C11 Pd1 N1 97.9(3) . . ?
N6 Pd1 N1 77.9(3) . . ?
C4 N1 C1 114.4(8) . . ?
C4 N1 Pd1 116.0(6) . . ?
C1 N1 Pd1 129.2(6) . . ?
C1 N2 C2 117.4(8) . . ?
N4 N3 C2 122.4(8) . . ?
N4 N3 C5 110.8(8) . . ?
C2 N3 C5 126.7(10) . . ?
C7 N4 N3 103.9(10) . . ?
C10 N5 N6 112.5(7) . . ?
C10 N5 C4 129.7(7) . . ?
N6 N5 C4 117.7(7) . . ?
C8 N6 N5 104.9(7) . . ?
C8 N6 Pd1 141.3(6) . . ?
N5 N6 Pd1 113.9(5) . . ?
N2 C1 N1 126.9(9) . . ?
N2 C2 N3 118.1(9) . . ?
N2 C2 C3 122.5(8) . . ?
N3 C2 C3 119.4(9) . . ?
C4 C3 C2 114.0(8) . . ?
N1 C4 C3 124.8(8) . . ?
N1 C4 N5 114.2(7) . . ?
C3 C4 N5 121.0(8) . . ?
C6 C5 N3 107.4(12) . . ?
C5 C6 C7 104.2(10) . . ?
N4 C7 C6 113.5(11) . . ?
N6 C8 C9 111.7(8) . . ?
C10 C9 C8 104.8(8) . . ?
N5 C10 C9 106.1(8) . . ?
C12 C11 C16 113.7(11) . . ?
C12 C11 Pd1 124.5(9) . . ?
C16 C11 Pd1 121.8(8) . . ?
C11 C12 F4 118.3(10) . . ?
C11 C12 C13 126.5(13) . . ?
F4 C12 C13 114.5(12) . . ?
C14 C13 C12 115.2(14) . . ?
C13 C14 C15 120.5(14) . . ?
C13 C14 F3 121.9(14) . . ?
C15 C14 F3 117.3(14) . . ?
F2 C15 C16 121.0(18) . . ?
F2 C15 C14 117.3(16) . . ?
C16 C15 C14 121.7(15) . . ?
C15 C16 F1 118.4(12) . . ?
C15 C16 C11 122.1(13) . . ?
F1 C16 C11 119.5(10) . . ?
C22 C21 C26 112.4(8) . . ?
C22 C21 Pd1 122.6(7) . . ?
C26 C21 Pd1 125.0(7) . . ?
F5 C22 C21 120.1(8) . . ?
F5 C22 C23 115.7(9) . . ?
C21 C22 C23 124.1(10) . . ?
F6 C23 C24 119.6(10) . . ?
F6 C23 C22 121.1(10) . . ?
C24 C23 C22 119.2(10) . . ?
C23 C24 F7 120.5(11) . . ?
C23 C24 C25 120.8(9) . . ?
F7 C24 C25 118.5(11) . . ?
C26 C25 C24 114.6(10) . . ?
C21 C26 C25 128.6(9) . . ?
C21 C26 F8 116.6(8) . . ?
C25 C26 F8 114.7(9) . . ?

loop_
_geom_bond_atom_site_label_1
_geom_bond_atom_site_label_2
_geom_bond_distance
_geom_bond_site_symmetry_2
_geom_bond_publ_flag
Pd1 C21 1.992(8) . ?
Pd1 C11 1.998(10) . ?
Pd1 N6 2.067(7) . ?
Pd1 N1 2.093(7) . ?
N1 C4 1.336(11) . ?
N1 C1 1.346(11) . ?
N2 C1 1.307(12) . ?
N2 C2 1.328(13) . ?
N3 N4 1.323(12) . ?
N3 C2 1.356(11) . ?
N3 C5 1.375(13) . ?
N4 C7 1.309(13) . ?
N5 C10 1.348(11) . ?
N5 N6 1.368(9) . ?
N5 C4 1.432(10) . ?
N6 C8 1.313(11) . ?
C2 C3 1.407(13) . ?
C3 C4 1.386(11) . ?
C5 C6 1.324(15) . ?
C6 C7 1.372(18) . ?
C8 C9 1.414(14) . ?
C9 C10 1.386(13) . ?
C11 C12 1.359(13) . ?
C11 C16 1.363(13) . ?
C12 F4 1.368(14) . ?
C12 C13 1.375(14) . ?
C13 C14 1.325(15) . ?
C14 C15 1.373(16) . ?
C14 F3 1.439(16) . ?
C15 F2 1.28(2) . ?
C15 C16 1.307(14) . ?
C16 F1 1.340(14) . ?
C21 C22 1.368(12) . ?
C21 C26 1.367(13) . ?
C22 F5 1.345(11) . ?
C22 C23 1.385(13) . ?
C23 F6 1.347(12) . ?
C23 C24 1.346(16) . ?
C24 F7 1.348(11) . ?
C24 C25 1.408(15) . ?
C25 C26 1.363(13) . ?
C26 F8 1.393(11) . ?

loop_
_geom_contact_atom_site_label_1
_geom_contact_atom_site_label_2
_geom_contact_site_symmetry_2
_geom_contact_distance
_geom_contact_publ_flag
Pd1 H7 -x+1,-y,-z+1 3.3889(19) ?
Pd1 H10 -x,-y,-z+1 3.3864(19) ?
N1 N4 -x+1,-y,-z+1 3.3064(96) ?
N1 C9 -x,-y,-z+1 3.4861(100) ?
N2 H3 -x+1,-y,-z+1 3.3817(75) ?
N3 N5 -x+1,-y,-z+1 3.4981(89) ?
N3 C4 -x+1,-y,-z+1 3.3766(95) ?
N3 F6 x,+y,+z+1 3.3129(84) ?
N4 N1 -x+1,-y,-z+1 3.3064(96) ?
N4 C4 -x+1,-y,-z+1 3.4729(95) ?
N4 C25 -x,-y,-z+1 3.31(126) ?
N4 H25 -x,-y,-z+1 3.1718(84) ?
N4 F6 x,+y,+z+1 3.3436(100) ?
N5 N3 -x+1,-y,-z+1 3.4981(89) ?
N5 N5 -x,-y,-z+1 3.3443(84) ?
N5 C5 -x+1,-y,-z+1 3.4421(106) ?
N6 C6 -x+1,-y,-z+1 3.4454(111) ?
C2 C3 -x+1,-y,-z+1 3.3586(105) ?
C2 H3 -x+1,-y,-z+1 3.4595(72) ?
C2 H8 -x,-y,-z+1 3.4592(77) ?
C3 C2 -x+1,-y,-z+1 3.3586(105) ?
C3 C8 -x,-y,-z+1 3.3642(108) ?
C3 H8 -x,-y,-z+1 3.3614(73) ?
C3 F8 -x,-y,-z+1 3.4852(103) ?
H3 N2 -x+1,-y,-z+1 3.3817(75) ?
H3 C2 -x+1,-y,-z+1 3.4595(72) ?
H3 H8 -x,-y,-z+1 3.494(15) ?
H3 C26 -x,-y,-z+1 3.1865(78) ?
H3 F8 -x,-y,-z+1 2.5719(64) ?
C4 N3 -x+1,-y,-z+1 3.3766(95) ?
C4 N4 -x+1,-y,-z+1 3.4729(95) ?
C4 C8 -x,-y,-z+1 3.4651(97) ?
C5 N5 -x+1,-y,-z+1 3.4421(106) ?
C5 C10 -x+1,-y,-z+1 3.4848(113) ?
C5 F6 x,+y,+z+1 3.4738(107) ?
H5 C10 -x+1,-y,-z+1 3.3846(79) ?
H5 H10 -x+1,-y,-z+1 3.4982(17) ?
H5 F3 -x+1,-y+1,-z+1 2.8344(119) ?
C6 N6 -x+1,-y,-z+1 3.4454(111) ?
C6 F5 x,+y,+z+1 3.2443(100) ?
H6 H7 -x+1,-y,-z+2 3.2129(8) ?
H6 F4 x,+y,+z+1 3.4693(78) ?
H6 F5 x,+y,+z+1 3.1408(57) ?
H6 F5 -x+1,-y,-z+1 3.1882(71) ?
H6 F7 x+1,+y,+z+1 2.6886(80) ?
C7 H25 -x,-y,-z+1 3.4168(128) ?
C7 F5 x,+y,+z+1 3.3179(112) ?
C7 F5 -x+1,-y,-z+1 3.2802(144) ?
C7 F6 x,+y,+z+1 3.4891(137) ?
H7 Pd1 -x+1,-y,-z+1 3.3889(19) ?
H7 H6 -x+1,-y,-z+2 3.2129(8) ?
H7 F4 -x+1,-y,-z+1 2.8362(82) ?
H7 C25 -x,-y,-z+1 3.3934(108) ?
H7 H25 -x,-y,-z+1 3.0118(10) ?
H7 F5 x,+y,+z+1 3.2736(60) ?
H7 F5 -x+1,-y,-z+1 2.6549(70) ?
C8 C3 -x,-y,-z+1 3.3642(108) ?
C8 C4 -x,-y,-z+1 3.4651(97) ?
C8 F6 -x,-y,-z 3.3564(114) ?
C8 F7 -x,-y,-z 3.3012(100) ?
H8 C2 -x,-y,-z+1 3.4592(77) ?
H8 C3 -x,-y,-z+1 3.3614(73) ?
H8 H3 -x,-y,-z+1 3.494(15) ?
H8 C23 -x,-y,-z 3.3838(99) ?
H8 C24 -x,-y,-z 3.4928(100) ?
H8 F6 -x,-y,-z 2.4268(71) ?
H8 F7 -x,-y,-z 2.7368(64) ?
C9 N1 -x,-y,-z+1 3.4861(100) ?
C9 F1 -x,-y,-z+1 3.1484(106) ?
C9 F2_a x,+y-1,+z 3.3025(154) ?
H9 F1 -x,-y,-z+1 2.7386(71) ?
H9 F2_a x,+y-1,+z 2.4949(137) ?
H9 F3 x,+y-1,+z 3.1222(108) ?
C10 C5 -x+1,-y,-z+1 3.4848(113) ?
C10 H5 -x+1,-y,-z+1 3.3846(79) ?
C10 F1 -x,-y,-z+1 3.11(104) ?
C10 F8 -x,-y,-z+1 3.4649(105) ?
H10 Pd1 -x,-y,-z+1 3.3864(19) ?
H10 H5 -x+1,-y,-z+1 3.4982(17) ?
H10 F1 -x,-y,-z+1 2.6506(77) ?
H10 F8 -x,-y,-z+1 2.5961(61) ?
C13 F21_b -x+1,-y+1,-z 3.2946(256) ?
F1 C9 -x,-y,-z+1 3.1484(106) ?
F1 H9 -x,-y,-z+1 2.7386(71) ?
F1 C10 -x,-y,-z+1 3.11(104) ?
F1 H10 -x,-y,-z+1 2.6506(77) ?
F1 F2_a -x,-y+1,-z+1 2.7198(156) ?
F2_a C9 x,+y+1,+z 3.3025(154) ?
F2_a H9 x,+y+1,+z 2.4949(137) ?
F2_a F1 -x,-y+1,-z+1 2.7198(156) ?
F2_a F2_a -x,-y+1,-z+1 3.3185(201) ?
F21_b C13 -x+1,-y+1,-z 3.2946(256) ?
F21_b F21_b -x+1,-y+1,-z 2.3139(320) ?
F3 H5 -x+1,-y+1,-z+1 2.8344(119) ?
F3 H9 x,+y+1,+z 3.1222(108) ?
F4 H6 x,+y,+z-1 3.4693(78) ?
F4 H7 -x+1,-y,-z+1 2.8362(82) ?
F4 H25 x+1,+y,+z 2.9528(89) ?
C22 F6 -x,-y,-z 3.4347(123) ?
C23 H8 -x,-y,-z 3.3838(99) ?
C23 C23 -x,-y,-z 3.4611(158) ?
C23 F6 -x,-y,-z 3.3644(130) ?
C24 H8 -x,-y,-z 3.4928(100) ?
C25 N4 -x,-y,-z+1 3.31(126) ?
C25 H7 -x,-y,-z+1 3.3934(108) ?
H25 N4 -x,-y,-z+1 3.1718(84) ?
H25 C7 -x,-y,-z+1 3.4168(128) ?
H25 H7 -x,-y,-z+1 3.0118(10) ?
H25 F4 x-1,+y,+z 2.9528(89) ?
C26 H3 -x,-y,-z+1 3.1865(78) ?
F5 C6 x,+y,+z-1 3.2443(100) ?
F5 H6 x,+y,+z-1 3.1408(57) ?
F5 H6 -x+1,-y,-z+1 3.1882(71) ?
F5 C7 x,+y,+z-1 3.3179(112) ?
F5 C7 -x+1,-y,-z+1 3.2802(144) ?
F5 H7 x,+y,+z-1 3.2736(60) ?
F5 H7 -x+1,-y,-z+1 2.6549(70) ?
F5 F7 -x,-y,-z 3.4309(106) ?
F6 N3 x,+y,+z-1 3.3129(84) ?
F6 N4 x,+y,+z-1 3.3436(100) ?
F6 C5 x,+y,+z-1 3.4738(107) ?
F6 C7 x,+y,+z-1 3.4891(137) ?
F6 C8 -x,-y,-z 3.3564(114) ?
F6 H8 -x,-y,-z 2.4268(71) ?
F6 C22 -x,-y,-z 3.4347(123) ?
F6 C23 -x,-y,-z 3.3644(130) ?
F7 H6 x-1,+y,+z-1 2.6886(80) ?
F7 C8 -x,-y,-z 3.3012(100) ?
F7 H8 -x,-y,-z 2.7368(64) ?
F7 F5 -x,-y,-z 3.4309(106) ?
F8 C3 -x,-y,-z+1 3.4852(103) ?
F8 H3 -x,-y,-z+1 2.5719(64) ?
F8 C10 -x,-y,-z+1 3.4649(105) ?
F8 H10 -x,-y,-z+1 2.5961(61) ?

loop_
_geom_hbond_atom_site_label_D
_geom_hbond_atom_site_label_H
_geom_hbond_atom_site_label_A
_geom_hbond_distance_DH
_geom_hbond_distance_HA
_geom_hbond_distance_DA
_geom_hbond_angle_DHA
_geom_hbond_site_symmetry_A
_geom_hbond_publ_flag
C3 H3 N4 0.930(.008) 2.764(.012) 2.499(.009) 96.54(0.51) . ?
C5 H5 N2 0.930(.011) 2.813(.013) 2.675(.009) 88.77(0.60) . ?
C3 H3 F8 0.930(.008) 3.485(.010) 2.572(.006) 167.28(0.52) . ?
C9 H9 F1 0.930(.009) 3.148(.011) 2.739(.007) 107.69(0.54) . ?
C10 H10 F1 0.930(.009) 3.110(.010) 2.651(.008) 111.18(0.52) . ?
C10 H10 F8 0.930(.009) 3.465(.011) 2.596(.006) 155.69(0.51) . ?
C6 H6 F7 0.930(.012) 3.531(.014) 2.689(.008) 151.07(0.66) . ?
C7 H7 F5 0.930(.012) 3.280(.014) 2.655(.007) 125.20(0.72) . ?
C8 H8 F7 0.930(.009) 3.301(.010) 2.737(.006) 119.96(0.48) . ?
C8 H8 F6 0.930(.009) 3.356(.011) 2.427(.007) 177.86(0.51) . ?
C9 H9 F2_a 0.930(.009) 3.302(.015) 2.495(.014) 145.34(0.60) . ?

_journal_paper_doi 10.1021/ic990495x
